data_4020126
loop_
_publ_author_name
'Maryiam Qadir'
'Jonathan Cobb'
'Peter W. Sheldrake'
'Neil Whittall'
'Andrew J. P. White'
'King Kuok (Mimi) Hii'
'Peter N. Horton'
'Michael B. Hursthouse'

_journal_name_full 'Journal of Organic Chemistry'
_journal_page_first 1552
_journal_page_last 1557
_journal_paper_doi 10.1021/jo048117j
_journal_volume 70
_journal_year 2005
_chemical_formula_moiety 'C18 H19 N O'
_chemical_formula_sum 'C18 H19 N O'
_chemical_formula_weight 265.34
_space_group_IT_number 33
_symmetry_cell_setting orthorhombic
_symmetry_space_group_name_Hall 'P 2c -2n'
_symmetry_space_group_name_H-M 'P n a 21'
_atom_sites_solution_hydrogens geom
_atom_sites_solution_primary direct
_atom_sites_solution_secondary difmap
_cell_angle_alpha 90.00
_cell_angle_beta 90.00
_cell_angle_gamma 90.00
_cell_formula_units_Z 4
_cell_length_a 10.5641(3)
_cell_length_b 15.7433(5)
_cell_length_c 8.3622(2)
_cell_measurement_reflns_used 1838
_cell_measurement_temperature 120(2)
_cell_measurement_theta_max 27.485
_cell_measurement_theta_min 2.910
_cell_volume 1390.75(7)
_diffrn_ambient_temperature 120(2)
_diffrn_detector_area_resol_mean 9.091
_diffrn_measurement_device_type 'Nonius KappaCCD Area Detector'
_diffrn_measurement_method '\f and \w scans to fill Ewald Sphere'
_diffrn_radiation_monochromator graphite
_diffrn_radiation_source 'Nonius FR591 rotating anode'
_diffrn_radiation_type MoK\a
_diffrn_radiation_wavelength 0.71073
_diffrn_reflns_av_R_equivalents 0.0488
_diffrn_reflns_av_sigmaI/netI 0.0405
_diffrn_reflns_limit_h_max 13
_diffrn_reflns_limit_h_min -13
_diffrn_reflns_limit_k_max 20
_diffrn_reflns_limit_k_min -19
_diffrn_reflns_limit_l_max 10
_diffrn_reflns_limit_l_min -10
_diffrn_reflns_number 15126
_diffrn_reflns_theta_max 27.46
_diffrn_reflns_theta_min 3.23
_diffrn_standards_decay_% ?
_diffrn_standards_interval_count ?
_diffrn_standards_interval_time ?
_diffrn_standards_number ?
_exptl_absorpt_coefficient_mu 0.078
_exptl_absorpt_correction_T_max 0.9922
_exptl_absorpt_correction_T_min 0.9740
_exptl_absorpt_correction_type multi-scan
_exptl_absorpt_process_details 'SORTAV Blessing (1997)'
_exptl_crystal_colour Colourless
_exptl_crystal_density_diffrn 1.267
_exptl_crystal_density_meas ?
_exptl_crystal_density_method 'not measured'
_exptl_crystal_description Block
_exptl_crystal_F_000 568
_exptl_crystal_size_max 0.34
_exptl_crystal_size_mid 0.14
_exptl_crystal_size_min 0.10
_refine_ls_abs_structure_details 'Flack H D (1983), Acta Cryst. A39, 876-881'
_refine_ls_abs_structure_Flack 0.1(13)
_refine_ls_extinction_coef 0.031(3)
_refine_ls_extinction_expression Fc^*^=kFc[1+0.001xFc^2^\l^3^/sin(2\q)]^-1/4^
_refine_ls_extinction_method SHELXL
_refine_ls_goodness_of_fit_ref 1.038
_refine_ls_hydrogen_treatment mixed
_refine_ls_matrix_type full
_refine_ls_number_parameters 182
_refine_ls_number_reflns 3148
_refine_ls_number_restraints 1
_refine_ls_restrained_S_all 1.038
_refine_ls_R_factor_all 0.0453
_refine_ls_R_factor_gt 0.0352
_refine_ls_shift/su_max 0.000
_refine_ls_shift/su_mean 0.000
_refine_ls_structure_factor_coef Fsqd
_refine_ls_weighting_details 'calc w=1/[\s^2^(Fo^2^)+(0.0447P)^2^+0.0633P] where P=(Fo^2^+2Fc^2^)/3'
_refine_ls_weighting_scheme calc
_refine_ls_wR_factor_gt 0.0765
_refine_ls_wR_factor_ref 0.0806
_reflns_number_gt 2747
_reflns_number_total 3148
_reflns_threshold_expression >2sigma(I)
_cod_depositor_comments
;
The following automatic conversions were performed:
'_symmetry_cell_setting' value 'Orthorhombic' changed to 'orthorhombic'
according to '/home/saulius/struct/CIF-dictionaries/cif_core.dic'
dictionary named 'cif_core.dic' version 2.4.1 from 2010-06-29.

Automatic conversion script
Id: cif_fix_enum 1527 2010-12-29 10:47:43Z saulius 
;
_cod_database_code 4020126

loop_
_symmetry_equiv_pos_as_xyz
'x, y, z'
'-x, -y, z+1/2'
'x+1/2, -y+1/2, z'
'-x+1/2, y+1/2, z+1/2'

loop_
_atom_site_label
_atom_site_type_symbol
_atom_site_fract_x
_atom_site_fract_y
_atom_site_fract_z
_atom_site_U_iso_or_equiv
_atom_site_adp_type
_atom_site_occupancy
_atom_site_symmetry_multiplicity
_atom_site_calc_flag
_atom_site_refinement_flags
_atom_site_disorder_assembly
_atom_site_disorder_group
C1 C 0.23913(12) 0.78172(8) 0.49877(16) 0.0186(3) Uani 1 1 d . . .
C2 C 0.32555(12) 0.80059(9) 0.37786(17) 0.0204(3) Uani 1 1 d . . .
C3 C 0.36191(13) 0.73454(9) 0.27593(18) 0.0253(3) Uani 1 1 d . . .
H3 H 0.4211 0.7456 0.1929 0.030 Uiso 1 1 calc R . .
C4 C 0.31350(13) 0.65356(9) 0.29356(19) 0.0256(3) Uani 1 1 d . . .
H4 H 0.3401 0.6095 0.2235 0.031 Uiso 1 1 calc R . .
C5 C 0.22627(13) 0.63633(9) 0.41295(19) 0.0250(3) Uani 1 1 d . . .
H5 H 0.1928 0.5807 0.4249 0.030 Uiso 1 1 calc R . .
C6 C 0.18835(13) 0.70081(9) 0.51452(17) 0.0218(3) Uani 1 1 d . . .
H6 H 0.1273 0.6897 0.5953 0.026 Uiso 1 1 calc R . .
C7 C 0.36926(13) 0.88997(9) 0.34790(18) 0.0242(3) Uani 1 1 d . . .
H7A H 0.4572 0.8889 0.3069 0.029 Uiso 1 1 calc R . .
H7B H 0.3691 0.9218 0.4499 0.029 Uiso 1 1 calc R . .
C8 C 0.28350(14) 0.93571(10) 0.22638(19) 0.0271(3) Uani 1 1 d . . .
H8A H 0.3069 0.9966 0.2247 0.032 Uiso 1 1 calc R . .
H8B H 0.3011 0.9123 0.1187 0.032 Uiso 1 1 calc R . .
C9 C 0.14129(13) 0.92892(9) 0.25799(18) 0.0257(3) Uani 1 1 d . . .
H9A H 0.1161 0.8687 0.2458 0.031 Uiso 1 1 calc R . .
H9B H 0.0963 0.9618 0.1745 0.031 Uiso 1 1 calc R . .
C10 C 0.09550(13) 0.96006(9) 0.42235(18) 0.0252(3) Uani 1 1 d . . .
H10A H 0.1574 1.0019 0.4635 0.030 Uiso 1 1 calc R . .
H10B H 0.0140 0.9901 0.4076 0.030 Uiso 1 1 calc R . .
C11 C 0.07706(13) 0.89124(9) 0.54916(17) 0.0221(3) Uani 1 1 d . . .
H11A H 0.0360 0.9172 0.6437 0.026 Uiso 1 1 calc R . .
H11B H 0.0184 0.8478 0.5062 0.026 Uiso 1 1 calc R . .
C12 C 0.25917(13) 0.88249(8) 0.72540(17) 0.0207(3) Uani 1 1 d . . .
C13 C 0.37741(12) 0.84095(8) 0.78908(17) 0.0210(3) Uani 1 1 d . . .
C14 C 0.46822(13) 0.89531(9) 0.85386(18) 0.0256(3) Uani 1 1 d . . .
H14 H 0.4579 0.9550 0.8436 0.031 Uiso 1 1 calc R . .
C15 C 0.57315(14) 0.86355(10) 0.93277(19) 0.0289(3) Uani 1 1 d . . .
H15 H 0.6347 0.9014 0.9751 0.035 Uiso 1 1 calc R . .
C16 C 0.58862(13) 0.77697(10) 0.95012(17) 0.0274(3) Uani 1 1 d . . .
H16 H 0.6599 0.7552 1.0059 0.033 Uiso 1 1 calc R . .
C17 C 0.49976(13) 0.72205(10) 0.88574(17) 0.0246(3) Uani 1 1 d . . .
H17 H 0.5107 0.6624 0.8968 0.029 Uiso 1 1 calc R . .
C18 C 0.39438(12) 0.75353(9) 0.80485(16) 0.0223(3) Uani 1 1 d . . .
H18 H 0.3341 0.7154 0.7605 0.027 Uiso 1 1 calc R . .
N1 N 0.19405(10) 0.84854(7) 0.60158(13) 0.0192(3) Uani 1 1 d . . .
O1 O 0.22128(9) 0.94797(6) 0.79192(14) 0.0305(3) Uani 1 1 d . . .
